data_1554719
loop_
_publ_author_name
'Bar\/l\'og, Maciej'
'Kulai, Ihor'
'Ji, Xiaozhou'
'Bhuvanesh, Nattamai'
'Dey, Somnath'
'Sliwinski, Eric Pierre'
'Bazzi, Hassan S.'
'Fang, Lei'
'Al-Hashimi, Mohammed'

_publ_section_title
;
 Synthesis, characterization and crystal structures of novel fluorinated
 di(thiazolyl)benzene derivatives
;
_journal_issue 6
_journal_name_full 'Organic Chemistry Frontiers'
_journal_page_first 780
_journal_paper_doi 10.1039/C9QO00044E
_journal_volume 6
_journal_year 2019
_chemical_absolute_configuration ad
_chemical_formula_moiety 'C30 H44 F4 N2 S2 Si2'
_chemical_formula_sum 'C30 H44 F4 N2 S2 Si2'
_chemical_formula_weight 628.97
_space_group_crystal_system orthorhombic
_space_group_IT_number 33
_space_group_name_Hall 'P 2c -2n'
_space_group_name_H-M_alt 'P n a 21'
_atom_sites_solution_hydrogens geom
_atom_sites_solution_primary direct
_audit_creation_date 2017-01-12
_audit_creation_method
;
Olex2 1.2-beta
(compiled 2016.02.19 svn.r3266 for OlexSys, GUI svn.r5155)
;
_audit_update_record
;
2018-07-19 deposited with the CCDC.
2019-01-30 downloaded from the CCDC.
;
_cell_angle_alpha 90
_cell_angle_beta 90
_cell_angle_gamma 90
_cell_formula_units_Z 4
_cell_length_a 19.9633(7)
_cell_length_b 12.2859(4)
_cell_length_c 13.3676(5)
_cell_measurement_reflns_used 9853
_cell_measurement_temperature 100.0
_cell_measurement_theta_max 70.124
_cell_measurement_theta_min 4.226
_cell_volume 3278.6(2)
_computing_molecular_graphics 'Olex2 (Dolomanov et al., 2009)'
_computing_publication_material 'Olex2 (Dolomanov et al., 2009)'
_computing_structure_refinement 'ShelXL (Sheldrick, 2015)'
_computing_structure_solution 'ShelXT (Sheldrick, 2015)'
_diffrn_ambient_temperature 100.0
_diffrn_measured_fraction_theta_full 0.998
_diffrn_measured_fraction_theta_max 0.998
_diffrn_measurement_device_type 'Bruker APEX-II CCD'
_diffrn_measurement_method '\f and \w scans'
_diffrn_radiation_type CuK\a
_diffrn_radiation_wavelength 1.54178
_diffrn_reflns_av_R_equivalents 0.0490
_diffrn_reflns_av_unetI/netI 0.0222
_diffrn_reflns_Laue_measured_fraction_full 0.998
_diffrn_reflns_Laue_measured_fraction_max 0.998
_diffrn_reflns_limit_h_max 23
_diffrn_reflns_limit_h_min -23
_diffrn_reflns_limit_k_max 14
_diffrn_reflns_limit_k_min -13
_diffrn_reflns_limit_l_max 15
_diffrn_reflns_limit_l_min -15
_diffrn_reflns_number 56562
_diffrn_reflns_point_group_measured_fraction_full 0.995
_diffrn_reflns_point_group_measured_fraction_max 0.995
_diffrn_reflns_theta_full 64.996
_diffrn_reflns_theta_max 64.996
_diffrn_reflns_theta_min 4.225
_diffrn_standards_number 0
_exptl_absorpt_coefficient_mu 2.555
_exptl_absorpt_correction_T_max 0.2751
_exptl_absorpt_correction_T_min 0.1198
_exptl_absorpt_correction_type multi-scan
_exptl_absorpt_process_details
;
SADABS-2016/2 (Bruker,2016/2) was used for absorption correction.
wR2(int) was 0.1624 before and 0.0680 after correction.
The Ratio of minimum to maximum transmission is 0.4355.
The \l/2 correction factor is Not present.
;
_exptl_crystal_colour colourless
_exptl_crystal_colour_primary colourless
_exptl_crystal_density_diffrn 1.274
_exptl_crystal_description plate
_exptl_crystal_F_000 1336
_exptl_crystal_size_max 0.822
_exptl_crystal_size_mid 0.321
_exptl_crystal_size_min 0.07
_refine_diff_density_max 0.252
_refine_diff_density_min -0.179
_refine_diff_density_rms 0.036
_refine_ls_abs_structure_details
;
 Flack x determined using 2477 quotients [(I+)-(I-)]/[(I+)+(I-)]
 (Parsons, Flack and Wagner, Acta Cryst. B69 (2013) 249-259).
;
_refine_ls_abs_structure_Flack 0.060(4)
_refine_ls_extinction_method none
_refine_ls_goodness_of_fit_ref 1.068
_refine_ls_hydrogen_treatment constr
_refine_ls_matrix_type full
_refine_ls_number_parameters 373
_refine_ls_number_reflns 5565
_refine_ls_number_restraints 1
_refine_ls_restrained_S_all 1.068
_refine_ls_R_factor_all 0.0235
_refine_ls_R_factor_gt 0.0222
_refine_ls_shift/su_max 0.001
_refine_ls_shift/su_mean 0.000
_refine_ls_structure_factor_coef Fsqd
_refine_ls_weighting_details 'w=1/[\s^2^(Fo^2^)+(0.0336P)^2^+0.3810P] where P=(Fo^2^+2Fc^2^)/3'
_refine_ls_weighting_scheme calc
_refine_ls_wR_factor_gt 0.0557
_refine_ls_wR_factor_ref 0.0563
_reflns_Friedel_coverage 0.903
_reflns_Friedel_fraction_full 0.992
_reflns_Friedel_fraction_max 0.992
_reflns_number_gt 5389
_reflns_number_total 5565
_reflns_threshold_expression 'I > 2\s(I)'
_cod_data_source_file c9qo00044e2.cif
_cod_data_source_block 4f
_cod_database_code 1554719
_shelx_space_group_comment
;
The symmetry employed for this shelxl refinement is uniquely defined
by the following loop, which should always be used as a source of
symmetry information in preference to the above space-group names.
They are only intended as comments.
;
_shelx_estimated_absorpt_t_max 0.841
_shelx_estimated_absorpt_t_min 0.228
_olex2_refinement_description
;
1. Fixed Uiso
 At 1.2 times of:
  All C(H) groups
 At 1.5 times of:
  All C(H,H,H) groups
2.a Ternary CH refined with riding coordinates:
 C13(H13), C16(H16), C19(H19), C22(H22), C25(H25), C28(H28)
2.b Aromatic/amide H refined with riding coordinates:
 C2(H2), C12(H12)
2.c Idealised Me refined as rotating group:
 C14(H14A,H14B,H14C), C15(H15A,H15B,H15C), C17(H17A,H17B,H17C), C18(H18A,H18B,
 H18C), C20(H20A,H20B,H20C), C21(H21A,H21B,H21C), C23(H23A,H23B,H23C), C24(H24A,
 H24B,H24C), C26(H26A,H26B,H26C), C27(H27A,H27B,H27C), C29(H29A,H29B,H29C),
 C30(H30A,H30B,H30C)
;
_shelx_shelxl_version_number 2014/7
_olex2_submission_special_instructions 'No special instructions were received'

loop_
_space_group_symop_operation_xyz
'x, y, z'
'-x, -y, z+1/2'
'x+1/2, -y+1/2, z'
'-x+1/2, y+1/2, z+1/2'

loop_
_atom_site_label
_atom_site_type_symbol
_atom_site_fract_x
_atom_site_fract_y
_atom_site_fract_z
_atom_site_U_iso_or_equiv
_atom_site_adp_type
_atom_site_occupancy
_atom_site_site_symmetry_order
_atom_site_calc_flag
_atom_site_refinement_flags_posn
S1 S 0.39335(3) 0.42610(5) 0.54864(4) 0.02123(13) Uani 1 1 d .
S2 S 0.79203(3) 0.56630(5) 0.46493(4) 0.02137(13) Uani 1 1 d .
Si1 Si 0.23951(3) 0.40045(5) 0.49526(5) 0.01848(14) Uani 1 1 d .
Si2 Si 0.94215(3) 0.60783(5) 0.53829(5) 0.01825(13) Uani 1 1 d .
F1 F 0.54322(7) 0.53604(12) 0.31608(10) 0.0247(3) Uani 1 1 d .
F2 F 0.66618(7) 0.59325(12) 0.35934(11) 0.0269(3) Uani 1 1 d .
F3 F 0.64023(7) 0.44709(12) 0.68477(10) 0.0237(3) Uani 1 1 d .
F4 F 0.51793(7) 0.39015(12) 0.64169(10) 0.0245(3) Uani 1 1 d .
N1 N 0.35412(10) 0.40988(17) 0.36734(16) 0.0228(4) Uani 1 1 d .
N2 N 0.82055(10) 0.59887(17) 0.64877(16) 0.0231(4) Uani 1 1 d .
C1 C 0.33114(12) 0.40986(18) 0.45955(19) 0.0200(5) Uani 1 1 d .
C2 C 0.42202(12) 0.42540(19) 0.36529(19) 0.0221(5) Uani 1 1 d .
H2 H 0.4462 0.4284 0.3041 0.027 Uiso 1 1 calc R
C3 C 0.45334(12) 0.43636(19) 0.45571(19) 0.0193(5) Uani 1 1 d .
C4 C 0.52354(11) 0.46213(18) 0.47720(18) 0.0194(5) Uani 1 1 d .
C5 C 0.56570(11) 0.51277(18) 0.40815(17) 0.0195(5) Uani 1 1 d .
C6 C 0.63066(12) 0.5434(2) 0.43129(18) 0.0207(5) Uani 1 1 d .
C7 C 0.65905(11) 0.52605(18) 0.52482(17) 0.0196(5) Uani 1 1 d .
C8 C 0.61745(11) 0.47284(19) 0.59327(17) 0.0197(5) Uani 1 1 d .
C9 C 0.55305(11) 0.44222(19) 0.57036(17) 0.0191(5) Uani 1 1 d .
C10 C 0.72790(11) 0.55738(18) 0.55110(19) 0.0195(4) Uani 1 1 d .
C11 C 0.84873(11) 0.59452(18) 0.55966(18) 0.0201(5) Uani 1 1 d .
C12 C 0.75331(12) 0.5778(2) 0.64429(19) 0.0230(5) Uani 1 1 d .
H12 H 0.7259 0.5773 0.7024 0.028 Uiso 1 1 calc R
C13 C 0.23843(12) 0.3459(2) 0.62728(19) 0.0254(5) Uani 1 1 d .
H13 H 0.2701 0.3921 0.6667 0.030 Uiso 1 1 calc R
C14 C 0.26523(15) 0.2285(2) 0.6335(2) 0.0383(7) Uani 1 1 d .
H14A H 0.2335 0.1790 0.6009 0.058 Uiso 1 1 calc GR
H14B H 0.2705 0.2077 0.7038 0.058 Uiso 1 1 calc GR
H14C H 0.3087 0.2242 0.5997 0.058 Uiso 1 1 calc GR
C15 C 0.17015(14) 0.3553(3) 0.6789(2) 0.0357(6) Uani 1 1 d .
H15A H 0.1549 0.4310 0.6764 0.054 Uiso 1 1 calc GR
H15B H 0.1742 0.3321 0.7487 0.054 Uiso 1 1 calc GR
H15C H 0.1377 0.3087 0.6444 0.054 Uiso 1 1 calc GR
C16 C 0.19732(12) 0.3160(2) 0.39610(18) 0.0225(5) Uani 1 1 d .
H16 H 0.1969 0.3620 0.3344 0.027 Uiso 1 1 calc R
C17 C 0.23304(14) 0.2104(2) 0.3669(2) 0.0338(6) Uani 1 1 d .
H17A H 0.2795 0.2265 0.3482 0.051 Uiso 1 1 calc GR
H17B H 0.2099 0.1769 0.3100 0.051 Uiso 1 1 calc GR
H17C H 0.2326 0.1600 0.4237 0.051 Uiso 1 1 calc GR
C18 C 0.12375(12) 0.2935(2) 0.4208(2) 0.0333(6) Uani 1 1 d .
H18A H 0.1210 0.2483 0.4811 0.050 Uiso 1 1 calc GR
H18B H 0.1027 0.2551 0.3647 0.050 Uiso 1 1 calc GR
H18C H 0.1004 0.3625 0.4324 0.050 Uiso 1 1 calc GR
C19 C 0.20471(12) 0.5440(2) 0.4933(2) 0.0240(5) Uani 1 1 d .
H19 H 0.1559 0.5392 0.5094 0.029 Uiso 1 1 calc R
C20 C 0.21097(13) 0.5965(2) 0.3898(2) 0.0317(6) Uani 1 1 d .
H20A H 0.2581 0.5972 0.3694 0.048 Uiso 1 1 calc GR
H20B H 0.1940 0.6713 0.3925 0.048 Uiso 1 1 calc GR
H20C H 0.1848 0.5546 0.3412 0.048 Uiso 1 1 calc GR
C21 C 0.23736(14) 0.6169(2) 0.5727(2) 0.0356(6) Uani 1 1 d .
H21A H 0.2299 0.5857 0.6392 0.053 Uiso 1 1 calc GR
H21B H 0.2175 0.6898 0.5698 0.053 Uiso 1 1 calc GR
H21C H 0.2856 0.6220 0.5599 0.053 Uiso 1 1 calc GR
C22 C 0.95507(12) 0.6745(2) 0.41246(18) 0.0230(5) Uani 1 1 d .
H22 H 0.9370 0.6230 0.3612 0.028 Uiso 1 1 calc R
C23 C 0.91764(13) 0.7825(2) 0.3982(2) 0.0295(6) Uani 1 1 d .
H23A H 0.8697 0.7713 0.4102 0.044 Uiso 1 1 calc GR
H23B H 0.9243 0.8087 0.3296 0.044 Uiso 1 1 calc GR
H23C H 0.9349 0.8365 0.4455 0.044 Uiso 1 1 calc GR
C24 C 1.02984(13) 0.6892(2) 0.3890(2) 0.0337(6) Uani 1 1 d .
H24A H 1.0498 0.7393 0.4376 0.051 Uiso 1 1 calc GR
H24B H 1.0350 0.7190 0.3215 0.051 Uiso 1 1 calc GR
H24C H 1.0525 0.6185 0.3930 0.051 Uiso 1 1 calc GR
C25 C 0.97501(12) 0.6833(2) 0.65132(18) 0.0222(5) Uani 1 1 d .
H25 H 0.9565 0.6443 0.7109 0.027 Uiso 1 1 calc R
C26 C 0.94951(14) 0.8004(2) 0.6593(2) 0.0290(6) Uani 1 1 d .
H26A H 0.9705 0.8449 0.6071 0.043 Uiso 1 1 calc GR
H26B H 0.9609 0.8300 0.7252 0.043 Uiso 1 1 calc GR
H26C H 0.9008 0.8014 0.6505 0.043 Uiso 1 1 calc GR
C27 C 1.05189(13) 0.6790(2) 0.6626(2) 0.0326(6) Uani 1 1 d .
H27A H 1.0647 0.7091 0.7278 0.049 Uiso 1 1 calc GR
H27B H 1.0728 0.7219 0.6092 0.049 Uiso 1 1 calc GR
H27C H 1.0670 0.6033 0.6580 0.049 Uiso 1 1 calc GR
C28 C 0.97734(12) 0.46532(19) 0.5357(2) 0.0256(5) Uani 1 1 d .
H28 H 1.0268 0.4722 0.5254 0.031 Uiso 1 1 calc R
C29 C 0.96707(15) 0.4056(2) 0.6358(2) 0.0364(6) Uani 1 1 d .
H29A H 0.9884 0.4471 0.6897 0.055 Uiso 1 1 calc GR
H29B H 0.9873 0.3330 0.6319 0.055 Uiso 1 1 calc GR
H29C H 0.9190 0.3986 0.6494 0.055 Uiso 1 1 calc GR
C30 C 0.95026(14) 0.3967(2) 0.4490(2) 0.0339(6) Uani 1 1 d .
H30A H 0.9014 0.3913 0.4543 0.051 Uiso 1 1 calc GR
H30B H 0.9699 0.3236 0.4519 0.051 Uiso 1 1 calc GR
H30C H 0.9622 0.4312 0.3853 0.051 Uiso 1 1 calc GR

loop_
_atom_site_aniso_label
_atom_site_aniso_U_11
_atom_site_aniso_U_22
_atom_site_aniso_U_33
_atom_site_aniso_U_23
_atom_site_aniso_U_13
_atom_site_aniso_U_12
S1 0.0160(3) 0.0283(3) 0.0194(3) 0.0007(2) 0.0001(2) -0.00245(19)
S2 0.0164(3) 0.0286(3) 0.0191(3) -0.0013(2) 0.0007(2) -0.0036(2)
Si1 0.0153(3) 0.0209(3) 0.0192(3) 0.0010(2) 0.0008(2) -0.0014(2)
Si2 0.0157(3) 0.0187(3) 0.0204(3) -0.0005(2) 0.0001(2) -0.0010(2)
F1 0.0204(7) 0.0337(8) 0.0198(7) 0.0056(6) -0.0029(5) -0.0025(5)
F2 0.0205(7) 0.0365(8) 0.0237(7) 0.0078(6) -0.0005(6) -0.0069(6)
F3 0.0211(7) 0.0322(8) 0.0177(7) 0.0029(5) -0.0020(5) -0.0032(5)
F4 0.0191(7) 0.0336(8) 0.0207(7) 0.0048(5) 0.0010(5) -0.0046(5)
N1 0.0183(10) 0.0268(11) 0.0234(11) -0.0005(8) -0.0008(8) -0.0010(8)
N2 0.0199(10) 0.0277(11) 0.0218(10) -0.0014(8) 0.0011(8) -0.0021(8)
C1 0.0167(11) 0.0204(12) 0.0228(12) 0.0021(9) -0.0018(9) -0.0006(8)
C2 0.0194(12) 0.0237(12) 0.0232(12) -0.0007(9) 0.0009(10) -0.0007(9)
C3 0.0175(11) 0.0180(11) 0.0225(12) -0.0010(9) 0.0019(9) 0.0007(8)
C4 0.0160(11) 0.0180(11) 0.0241(13) -0.0012(9) 0.0014(9) 0.0015(8)
C5 0.0196(11) 0.0200(12) 0.0189(12) -0.0002(9) -0.0021(9) 0.0023(8)
C6 0.0200(11) 0.0192(11) 0.0228(12) 0.0010(8) 0.0038(9) -0.0003(9)
C7 0.0169(10) 0.0188(11) 0.0233(13) -0.0027(8) 0.0002(9) 0.0013(8)
C8 0.0205(12) 0.0203(12) 0.0182(12) -0.0010(9) -0.0008(9) 0.0037(9)
C9 0.0177(11) 0.0199(12) 0.0198(12) -0.0003(8) 0.0040(9) 0.0001(8)
C10 0.0189(11) 0.0190(11) 0.0208(12) 0.0007(9) 0.0033(10) 0.0002(8)
C11 0.0186(11) 0.0195(11) 0.0221(13) -0.0008(9) -0.0020(9) -0.0014(8)
C12 0.0179(11) 0.0276(13) 0.0237(13) -0.0024(9) 0.0011(10) -0.0026(9)
C13 0.0230(12) 0.0329(14) 0.0203(12) 0.0057(10) -0.0009(10) -0.0044(10)
C14 0.0371(16) 0.0386(17) 0.0394(17) 0.0179(13) -0.0007(13) -0.0001(12)
C15 0.0334(15) 0.0501(18) 0.0237(14) 0.0020(12) 0.0085(11) -0.0032(12)
C16 0.0196(12) 0.0260(13) 0.0218(12) -0.0008(9) -0.0002(9) -0.0022(9)
C17 0.0303(14) 0.0272(14) 0.0439(17) -0.0096(12) -0.0007(12) 0.0004(11)
C18 0.0210(12) 0.0422(16) 0.0366(15) -0.0102(12) 0.0000(11) -0.0075(10)
C19 0.0201(11) 0.0220(12) 0.0300(13) -0.0004(10) 0.0025(10) 0.0025(9)
C20 0.0286(14) 0.0272(14) 0.0394(16) 0.0093(11) 0.0026(11) 0.0040(10)
C21 0.0367(15) 0.0241(14) 0.0460(18) -0.0085(11) -0.0007(12) -0.0021(10)
C22 0.0233(12) 0.0259(13) 0.0198(12) -0.0017(9) 0.0006(10) -0.0043(9)
C23 0.0340(14) 0.0264(14) 0.0280(13) 0.0034(10) -0.0014(11) -0.0023(10)
C24 0.0271(14) 0.0444(17) 0.0297(14) 0.0037(11) 0.0045(10) -0.0044(11)
C25 0.0198(12) 0.0257(13) 0.0212(12) -0.0012(9) -0.0022(9) -0.0026(9)
C26 0.0321(14) 0.0261(14) 0.0287(14) -0.0054(10) -0.0041(11) -0.0035(10)
C27 0.0204(13) 0.0454(17) 0.0319(15) -0.0048(12) -0.0055(10) -0.0023(10)
C28 0.0188(11) 0.0217(12) 0.0363(14) -0.0008(11) 0.0008(10) 0.0008(8)
C29 0.0404(16) 0.0243(14) 0.0445(18) 0.0066(12) -0.0050(14) 0.0020(11)
C30 0.0308(14) 0.0243(14) 0.0467(18) -0.0098(12) -0.0010(13) 0.0028(11)

loop_
_atom_type_symbol
_atom_type_description
_atom_type_scat_dispersion_real
_atom_type_scat_dispersion_imag
_atom_type_scat_source
C C 0.0181 0.0091 'International Tables Vol C Tables 4.2.6.8 and 6.1.1.4'
H H 0.0000 0.0000 'International Tables Vol C Tables 4.2.6.8 and 6.1.1.4'
F F 0.0727 0.0534 'International Tables Vol C Tables 4.2.6.8 and 6.1.1.4'
N N 0.0311 0.0180 'International Tables Vol C Tables 4.2.6.8 and 6.1.1.4'
S S 0.3331 0.5567 'International Tables Vol C Tables 4.2.6.8 and 6.1.1.4'
Si Si 0.2541 0.3302 'International Tables Vol C Tables 4.2.6.8 and 6.1.1.4'

loop_
_geom_angle_atom_site_label_1
_geom_angle_atom_site_label_2
_geom_angle_atom_site_label_3
_geom_angle
C3 S1 C1 90.63(12)
C10 S2 C11 90.55(12)
C1 Si1 C19 107.08(10)
C13 Si1 C1 105.56(11)
C13 Si1 C19 109.83(12)
C16 Si1 C1 106.76(11)
C16 Si1 C13 117.22(11)
C16 Si1 C19 109.82(11)
C22 Si2 C11 107.83(11)
C22 Si2 C25 116.85(11)
C25 Si2 C11 105.28(11)
C28 Si2 C11 106.81(10)
C28 Si2 C22 109.59(11)
C28 Si2 C25 109.93(11)
C1 N1 C2 111.4(2)
C11 N2 C12 111.8(2)
S1 C1 Si1 121.74(14)
N1 C1 S1 113.22(17)
N1 C1 Si1 124.97(18)
N1 C2 H2 121.7
C3 C2 N1 116.7(2)
C3 C2 H2 121.7
C2 C3 S1 108.11(17)
C2 C3 C4 129.2(2)
C4 C3 S1 122.48(19)
C5 C4 C3 122.9(2)
C5 C4 C9 114.4(2)
C9 C4 C3 122.7(2)
F1 C5 C4 120.0(2)
F1 C5 C6 117.4(2)
C6 C5 C4 122.5(2)
F2 C6 C5 117.3(2)
F2 C6 C7 119.9(2)
C5 C6 C7 122.8(2)
C6 C7 C8 114.7(2)
C6 C7 C10 123.8(2)
C8 C7 C10 121.4(2)
F3 C8 C7 120.3(2)
F3 C8 C9 117.1(2)
C9 C8 C7 122.5(2)
F4 C9 C4 119.6(2)
F4 C9 C8 117.4(2)
C8 C9 C4 123.0(2)
C7 C10 S2 123.43(19)
C12 C10 S2 108.72(18)
C12 C10 C7 127.8(2)
S2 C11 Si2 123.37(14)
N2 C11 S2 112.93(17)
N2 C11 Si2 123.57(18)
N2 C12 H12 122.0
C10 C12 N2 116.0(2)
C10 C12 H12 122.0
Si1 C13 H13 106.5
C14 C13 Si1 112.28(19)
C14 C13 H13 106.5
C15 C13 Si1 113.83(18)
C15 C13 H13 106.5
C15 C13 C14 110.8(2)
C13 C14 H14A 109.5
C13 C14 H14B 109.5
C13 C14 H14C 109.5
H14A C14 H14B 109.5
H14A C14 H14C 109.5
H14B C14 H14C 109.5
C13 C15 H15A 109.5
C13 C15 H15B 109.5
C13 C15 H15C 109.5
H15A C15 H15B 109.5
H15A C15 H15C 109.5
H15B C15 H15C 109.5
Si1 C16 H16 105.8
C17 C16 Si1 116.00(18)
C17 C16 H16 105.8
C18 C16 Si1 112.17(17)
C18 C16 H16 105.8
C18 C16 C17 110.4(2)
C16 C17 H17A 109.5
C16 C17 H17B 109.5
C16 C17 H17C 109.5
H17A C17 H17B 109.5
H17A C17 H17C 109.5
H17B C17 H17C 109.5
C16 C18 H18A 109.5
C16 C18 H18B 109.5
C16 C18 H18C 109.5
H18A C18 H18B 109.5
H18A C18 H18C 109.5
H18B C18 H18C 109.5
Si1 C19 H19 107.4
C20 C19 Si1 112.00(18)
C20 C19 H19 107.4
C20 C19 C21 110.1(2)
C21 C19 Si1 112.22(18)
C21 C19 H19 107.4
C19 C20 H20A 109.5
C19 C20 H20B 109.5
C19 C20 H20C 109.5
H20A C20 H20B 109.5
H20A C20 H20C 109.5
H20B C20 H20C 109.5
C19 C21 H21A 109.5
C19 C21 H21B 109.5
C19 C21 H21C 109.5
H21A C21 H21B 109.5
H21A C21 H21C 109.5
H21B C21 H21C 109.5
Si2 C22 H22 106.6
C23 C22 Si2 114.81(17)
C23 C22 H22 106.6
C23 C22 C24 110.3(2)
C24 C22 Si2 111.43(18)
C24 C22 H22 106.6
C22 C23 H23A 109.5
C22 C23 H23B 109.5
C22 C23 H23C 109.5
H23A C23 H23B 109.5
H23A C23 H23C 109.5
H23B C23 H23C 109.5
C22 C24 H24A 109.5
C22 C24 H24B 109.5
C22 C24 H24C 109.5
H24A C24 H24B 109.5
H24A C24 H24C 109.5
H24B C24 H24C 109.5
Si2 C25 H25 105.8
C26 C25 Si2 113.65(17)
C26 C25 H25 105.8
C26 C25 C27 110.9(2)
C27 C25 Si2 113.99(17)
C27 C25 H25 105.8
C25 C26 H26A 109.5
C25 C26 H26B 109.5
C25 C26 H26C 109.5
H26A C26 H26B 109.5
H26A C26 H26C 109.5
H26B C26 H26C 109.5
C25 C27 H27A 109.5
C25 C27 H27B 109.5
C25 C27 H27C 109.5
H27A C27 H27B 109.5
H27A C27 H27C 109.5
H27B C27 H27C 109.5
Si2 C28 H28 106.9
C29 C28 Si2 112.13(19)
C29 C28 H28 106.9
C30 C28 Si2 113.18(18)
C30 C28 H28 106.9
C30 C28 C29 110.4(2)
C28 C29 H29A 109.5
C28 C29 H29B 109.5
C28 C29 H29C 109.5
H29A C29 H29B 109.5
H29A C29 H29C 109.5
H29B C29 H29C 109.5
C28 C30 H30A 109.5
C28 C30 H30B 109.5
C28 C30 H30C 109.5
H30A C30 H30B 109.5
H30A C30 H30C 109.5
H30B C30 H30C 109.5

loop_
_geom_bond_atom_site_label_1
_geom_bond_atom_site_label_2
_geom_bond_distance
S1 C1 1.732(2)
S1 C3 1.730(2)
S2 C10 1.726(2)
S2 C11 1.733(2)
Si1 C1 1.894(2)
Si1 C13 1.888(3)
Si1 C16 1.882(2)
Si1 C19 1.895(2)
Si2 C11 1.894(2)
Si2 C22 1.889(3)
Si2 C25 1.890(2)
Si2 C28 1.887(2)
F1 C5 1.341(3)
F2 C6 1.343(3)
F3 C8 1.343(3)
F4 C9 1.345(3)
N1 C1 1.315(3)
N1 C2 1.369(3)
N2 C11 1.318(3)
N2 C12 1.368(3)
C2 H2 0.9500
C2 C3 1.368(4)
C3 C4 1.465(3)
C4 C5 1.395(3)
C4 C9 1.399(3)
C5 C6 1.385(3)
C6 C7 1.389(3)
C7 C8 1.398(3)
C7 C10 1.470(3)
C8 C9 1.374(3)
C10 C12 1.368(4)
C12 H12 0.9500
C13 H13 1.0000
C13 C14 1.540(4)
C13 C15 1.532(3)
C14 H14A 0.9800
C14 H14B 0.9800
C14 H14C 0.9800
C15 H15A 0.9800
C15 H15B 0.9800
C15 H15C 0.9800
C16 H16 1.0000
C16 C17 1.532(3)
C16 C18 1.531(3)
C17 H17A 0.9800
C17 H17B 0.9800
C17 H17C 0.9800
C18 H18A 0.9800
C18 H18B 0.9800
C18 H18C 0.9800
C19 H19 1.0000
C19 C20 1.533(4)
C19 C21 1.535(4)
C20 H20A 0.9800
C20 H20B 0.9800
C20 H20C 0.9800
C21 H21A 0.9800
C21 H21B 0.9800
C21 H21C 0.9800
C22 H22 1.0000
C22 C23 1.535(3)
C22 C24 1.536(3)
C23 H23A 0.9800
C23 H23B 0.9800
C23 H23C 0.9800
C24 H24A 0.9800
C24 H24B 0.9800
C24 H24C 0.9800
C25 H25 1.0000
C25 C26 1.530(4)
C25 C27 1.543(3)
C26 H26A 0.9800
C26 H26B 0.9800
C26 H26C 0.9800
C27 H27A 0.9800
C27 H27B 0.9800
C27 H27C 0.9800
C28 H28 1.0000
C28 C29 1.540(4)
C28 C30 1.532(4)
C29 H29A 0.9800
C29 H29B 0.9800
C29 H29C 0.9800
C30 H30A 0.9800
C30 H30B 0.9800
C30 H30C 0.9800

loop_
_geom_torsion_atom_site_label_1
_geom_torsion_atom_site_label_2
_geom_torsion_atom_site_label_3
_geom_torsion_atom_site_label_4
_geom_torsion
S1 C3 C4 C5 -153.38(19)
S1 C3 C4 C9 23.8(3)
S2 C10 C12 N2 -0.4(3)
F1 C5 C6 F2 -0.5(3)
F1 C5 C6 C7 178.5(2)
F2 C6 C7 C8 -179.6(2)
F2 C6 C7 C10 -1.3(3)
F3 C8 C9 F4 0.7(3)
F3 C8 C9 C4 -178.8(2)
N1 C2 C3 S1 0.2(3)
N1 C2 C3 C4 -174.6(2)
C1 S1 C3 C2 -0.76(18)
C1 S1 C3 C4 174.4(2)
C1 Si1 C13 C14 -65.7(2)
C1 Si1 C13 C15 167.34(19)
C1 Si1 C16 C17 46.9(2)
C1 Si1 C16 C18 174.96(18)
C1 Si1 C19 C20 60.1(2)
C1 Si1 C19 C21 -64.4(2)
C1 N1 C2 C3 0.8(3)
C2 N1 C1 S1 -1.4(3)
C2 N1 C1 Si1 175.67(17)
C2 C3 C4 C5 20.7(4)
C2 C3 C4 C9 -162.1(2)
C3 S1 C1 Si1 -175.90(15)
C3 S1 C1 N1 1.27(19)
C3 C4 C5 F1 -2.7(3)
C3 C4 C5 C6 175.6(2)
C3 C4 C9 F4 5.0(3)
C3 C4 C9 C8 -175.4(2)
C4 C5 C6 F2 -178.9(2)
C4 C5 C6 C7 0.1(4)
C5 C4 C9 F4 -177.6(2)
C5 C4 C9 C8 1.9(3)
C5 C6 C7 C8 1.5(3)
C5 C6 C7 C10 179.8(2)
C6 C7 C8 F3 177.0(2)
C6 C7 C8 C9 -1.3(3)
C6 C7 C10 S2 -27.6(3)
C6 C7 C10 C12 156.4(2)
C7 C8 C9 F4 179.1(2)
C7 C8 C9 C4 -0.4(4)
C7 C10 C12 N2 176.0(2)
C8 C7 C10 S2 150.54(19)
C8 C7 C10 C12 -25.4(4)
C9 C4 C5 F1 179.91(19)
C9 C4 C5 C6 -1.8(3)
C10 S2 C11 Si2 174.74(15)
C10 S2 C11 N2 -1.23(19)
C10 C7 C8 F3 -1.3(3)
C10 C7 C8 C9 -179.7(2)
C11 S2 C10 C7 -175.7(2)
C11 S2 C10 C12 0.91(18)
C11 Si2 C22 C23 53.5(2)
C11 Si2 C22 C24 179.71(18)
C11 Si2 C25 C26 -65.8(2)
C11 Si2 C25 C27 165.85(18)
C11 Si2 C28 C29 -62.3(2)
C11 Si2 C28 C30 63.3(2)
C11 N2 C12 C10 -0.5(3)
C12 N2 C11 S2 1.2(3)
C12 N2 C11 Si2 -174.77(17)
C13 Si1 C1 S1 -26.24(17)
C13 Si1 C1 N1 156.9(2)
C13 Si1 C16 C17 -71.2(2)
C13 Si1 C16 C18 56.9(2)
C13 Si1 C19 C20 174.22(17)
C13 Si1 C19 C21 49.8(2)
C16 Si1 C1 S1 -151.68(14)
C16 Si1 C1 N1 31.5(2)
C16 Si1 C13 C14 52.9(2)
C16 Si1 C13 C15 -74.0(2)
C16 Si1 C19 C20 -55.5(2)
C16 Si1 C19 C21 -179.94(18)
C19 Si1 C1 S1 90.75(16)
C19 Si1 C1 N1 -86.1(2)
C19 Si1 C13 C14 179.15(18)
C19 Si1 C13 C15 52.2(2)
C19 Si1 C16 C17 162.61(19)
C19 Si1 C16 C18 -69.3(2)
C22 Si2 C11 S2 36.01(18)
C22 Si2 C11 N2 -148.5(2)
C22 Si2 C25 C26 53.8(2)
C22 Si2 C25 C27 -74.5(2)
C22 Si2 C28 C29 -178.85(18)
C22 Si2 C28 C30 -53.2(2)
C25 Si2 C11 S2 161.44(15)
C25 Si2 C11 N2 -23.0(2)
C25 Si2 C22 C23 -64.8(2)
C25 Si2 C22 C24 61.5(2)
C25 Si2 C28 C29 51.4(2)
C25 Si2 C28 C30 177.07(19)
C28 Si2 C11 S2 -81.71(17)
C28 Si2 C11 N2 93.8(2)
C28 Si2 C22 C23 169.36(17)
C28 Si2 C22 C24 -64.4(2)
C28 Si2 C25 C26 179.53(18)
C28 Si2 C25 C27 51.1(2)
